data_4508604
loop_
_publ_author_name
'Palacios, Laura'
'Artigas, Maria Jose'
'Polo, Victor'
'Lahoz, Fernando J.'
'Castarlenas, Ricardo'
'P\'erez-Torrente, Jes\'us J.'
'Oro, Luis A.'

_publ_section_title
;
 Hydroxo--Rhodium--N-Heterocyclic Carbene Complexes as Efficient Catalyst
 Precursors for Alkyne Hydrothiolation
;
_journal_issue 12
_journal_name_full 'ACS Catalysis'
_journal_page_first 2910
_journal_paper_doi 10.1021/cs400739y
_journal_volume 3
_journal_year 2013
_chemical_formula_moiety 'C70 H102 N4 O2 Rh2'
_chemical_formula_sum 'C70 H102 N4 O2 Rh2'
_chemical_formula_weight 1237.38
_chemical_name_systematic
;
 ?
;
_space_group_IT_number 2
_symmetry_cell_setting triclinic
_symmetry_space_group_name_Hall '-P 1'
_symmetry_space_group_name_H-M 'P -1'
_atom_sites_solution_hydrogens geom
_atom_sites_solution_primary direct
_atom_sites_solution_secondary difmap
_audit_creation_method SHELXL-97
_cell_angle_alpha 68.604(7)
_cell_angle_beta 73.514(6)
_cell_angle_gamma 74.287(6)
_cell_formula_units_Z 1
_cell_length_a 11.021(5)
_cell_length_b 11.519(5)
_cell_length_c 14.052(6)
_cell_measurement_reflns_used 679
_cell_measurement_temperature 100(2)
_cell_measurement_theta_max 18.80
_cell_measurement_theta_min 2.2565
_cell_volume 1564.5(12)
_computing_cell_refinement 'SAINT+ in APEX2 v. 2008.4 (Bruker AXS, 2008)'
_computing_data_collection 'SMART in APEX2 v. 2008.4 (Bruker AXS, 2008)'
_computing_data_reduction 'SAINT+ in APEX2 v. 2008.4 (Bruker AXS, 2008)'
_computing_molecular_graphics 'XP program, SHELXTL v6.12, Bruker2000'
_computing_structure_refinement 'SHELXL-97 (Sheldrick, 2008)'
_computing_structure_solution 'SHELXS-97 (Sheldrick, 1990)'
_diffrn_ambient_temperature 100(2)
_diffrn_detector_area_resol_mean 8.26
_diffrn_measured_fraction_theta_full 0.964
_diffrn_measured_fraction_theta_max 0.964
_diffrn_measurement_device_type 'Bruker APEX DUO system'
_diffrn_measurement_method '\w rotations with narrow frames'
_diffrn_radiation_monochromator graphite
_diffrn_radiation_source 'fine-focus sealed tube'
_diffrn_radiation_type MoK\a
_diffrn_radiation_wavelength 0.71073
_diffrn_reflns_av_R_equivalents 0.1060
_diffrn_reflns_av_sigmaI/netI 0.1795
_diffrn_reflns_limit_h_max 13
_diffrn_reflns_limit_h_min -13
_diffrn_reflns_limit_k_max 13
_diffrn_reflns_limit_k_min -13
_diffrn_reflns_limit_l_max 10
_diffrn_reflns_limit_l_min -16
_diffrn_reflns_number 11059
_diffrn_reflns_theta_full 25.35
_diffrn_reflns_theta_max 25.35
_diffrn_reflns_theta_min 1.59
_diffrn_standards_decay_% 'no decay'
_exptl_absorpt_coefficient_mu 0.575
_exptl_absorpt_correction_T_max 0.9649
_exptl_absorpt_correction_T_min 0.8058
_exptl_absorpt_correction_type multi-scan
_exptl_absorpt_process_details
; 
 Multi-scan correction included in APEX2 package (Bruker AXS, 2008)
;
_exptl_crystal_colour Yellow
_exptl_crystal_density_diffrn 1.313
_exptl_crystal_density_method 'not measured'
_exptl_crystal_description Block
_exptl_crystal_F_000 656
_exptl_crystal_size_max 0.114
_exptl_crystal_size_mid 0.086
_exptl_crystal_size_min 0.050
_refine_diff_density_max 0.906
_refine_diff_density_min -0.975
_refine_diff_density_rms 0.130
_refine_ls_extinction_method none
_refine_ls_goodness_of_fit_ref 0.951
_refine_ls_hydrogen_treatment constr
_refine_ls_matrix_type full
_refine_ls_number_parameters 349
_refine_ls_number_reflns 5529
_refine_ls_number_restraints 0
_refine_ls_restrained_S_all 0.951
_refine_ls_R_factor_all 0.1317
_refine_ls_R_factor_gt 0.0628
_refine_ls_shift/su_max 0.000
_refine_ls_shift/su_mean 0.000
_refine_ls_structure_factor_coef Fsqd
_refine_ls_weighting_details 'calc w=1/[\s^2^(Fo^2^)+(0.0439P)^2^+0.0000P] where P=(Fo^2^+2Fc^2^)/3'
_refine_ls_weighting_scheme calc
_refine_ls_wR_factor_gt 0.1073
_refine_ls_wR_factor_ref 0.1301
_reflns_number_gt 3305
_reflns_number_total 5529
_reflns_threshold_expression >2sigma(I)
_cod_data_source_file cs400739y_si_002.cif
_cod_data_source_block cmpnd_3
_cod_depositor_comments
;
The following automatic conversions were performed:

'_symmetry_cell_setting' value 'Triclinic' changed to 'triclinic'
according to /home/saulius/struct/CIF-dictionaries/cif_core.dic
dictionary named 'cif_core.dic' version 2.4.2 from 2011-04-26.

Automatic conversion script
Id: cif_fix_values 1891 2012-01-12 08:04:46Z andrius 
;
_cod_original_cell_volume 1564.5(11)
_cod_database_code 4508604

loop_
_symmetry_equiv_pos_as_xyz
'x, y, z'
'-x, -y, -z'

loop_
_atom_site_label
_atom_site_type_symbol
_atom_site_fract_x
_atom_site_fract_y
_atom_site_fract_z
_atom_site_U_iso_or_equiv
_atom_site_adp_type
_atom_site_occupancy
_atom_site_symmetry_multiplicity
_atom_site_calc_flag
_atom_site_refinement_flags
_atom_site_disorder_assembly
_atom_site_disorder_group
Rh1 Rh 0.00832(6) 0.38995(6) 0.11482(4) 0.01809(17) Uani 1 1 d . . .
O1 O 0.0881(4) 0.4291(4) -0.0467(3) 0.0254(12) Uani 1 1 d . . .
H1A H 0.1686 0.4275 -0.0588 0.030 Uiso 1 1 d R . .
N1 N -0.2129(5) 0.3751(5) 0.2971(4) 0.0212(13) Uani 1 1 d . . .
N2 N -0.0360(5) 0.3388(5) 0.3490(4) 0.0202(13) Uani 1 1 d . . .
C1 C -0.0822(6) 0.3711(6) 0.2579(5) 0.0200(17) Uani 1 1 d . . .
C2 C -0.2442(7) 0.3475(6) 0.4054(5) 0.0274(18) Uani 1 1 d . . .
H2 H -0.3278 0.3438 0.4485 0.033 Uiso 1 1 calc R . .
C3 C -0.1351(6) 0.3273(6) 0.4374(5) 0.0268(18) Uani 1 1 d . . .
H3 H -0.1266 0.3087 0.5072 0.032 Uiso 1 1 calc R . .
C4 C 0.0878(6) 0.3514(6) 0.3582(5) 0.0213(16) Uani 1 1 d . . .
C5 C 0.1209(6) 0.4710(6) 0.3176(5) 0.0201(16) Uani 1 1 d . . .
C6 C 0.2369(6) 0.4804(7) 0.3359(5) 0.0301(18) Uani 1 1 d . . .
H6 H 0.2639 0.5600 0.3083 0.036 Uiso 1 1 calc R . .
C7 C 0.3108(7) 0.3777(7) 0.3922(5) 0.037(2) Uani 1 1 d . . .
H7 H 0.3876 0.3867 0.4045 0.044 Uiso 1 1 calc R . .
C8 C 0.2751(7) 0.2603(7) 0.4316(5) 0.0306(18) Uani 1 1 d . . .
H8 H 0.3281 0.1895 0.4705 0.037 Uiso 1 1 calc R . .
C9 C 0.1633(7) 0.2439(7) 0.4154(5) 0.0254(17) Uani 1 1 d . . .
C10 C 0.1320(7) 0.1131(7) 0.4553(5) 0.0305(19) Uani 1 1 d . . .
H10 H 0.0601 0.1160 0.4237 0.037 Uiso 1 1 calc R . .
C11 C 0.2470(7) 0.0159(7) 0.4230(5) 0.037(2) Uani 1 1 d . . .
H11A H 0.2841 0.0499 0.3485 0.045 Uiso 1 1 calc R . .
H11B H 0.2183 -0.0629 0.4358 0.045 Uiso 1 1 calc R . .
H11C H 0.3122 -0.0015 0.4639 0.045 Uiso 1 1 calc R . .
C12 C 0.0876(7) 0.0676(7) 0.5739(5) 0.036(2) Uani 1 1 d . . .
H12A H 0.1502 0.0775 0.6065 0.044 Uiso 1 1 calc R . .
H12B H 0.0808 -0.0220 0.5971 0.044 Uiso 1 1 calc R . .
H12C H 0.0033 0.1181 0.5941 0.044 Uiso 1 1 calc R . .
C13 C 0.0425(7) 0.5895(6) 0.2567(5) 0.0282(18) Uani 1 1 d . . .
H13 H -0.0341 0.5654 0.2490 0.034 Uiso 1 1 calc R . .
C14 C 0.1157(7) 0.6476(7) 0.1496(5) 0.040(2) Uani 1 1 d . . .
H14A H 0.1870 0.6790 0.1548 0.048 Uiso 1 1 calc R . .
H14B H 0.0581 0.7184 0.1105 0.048 Uiso 1 1 calc R . .
H14C H 0.1499 0.5837 0.1132 0.048 Uiso 1 1 calc R . .
C15 C -0.0064(8) 0.6831(7) 0.3187(6) 0.048(2) Uani 1 1 d . . .
H15A H 0.0669 0.7090 0.3265 0.058 Uiso 1 1 calc R . .
H15B H -0.0553 0.6426 0.3878 0.058 Uiso 1 1 calc R . .
H15C H -0.0623 0.7578 0.2816 0.058 Uiso 1 1 calc R . .
C16 C -0.3111(6) 0.4284(7) 0.2355(5) 0.0275(19) Uani 1 1 d . . .
C17 C -0.3505(6) 0.3539(7) 0.1952(5) 0.0260(17) Uani 1 1 d . . .
C18 C -0.4473(7) 0.4118(9) 0.1391(5) 0.039(2) Uani 1 1 d . . .
H18 H -0.4753 0.3638 0.1098 0.047 Uiso 1 1 calc R . .
C19 C -0.5041(7) 0.5380(8) 0.1247(5) 0.037(2) Uani 1 1 d . . .
H19 H -0.5684 0.5764 0.0839 0.044 Uiso 1 1 calc R . .
C20 C -0.4678(6) 0.6080(8) 0.1691(5) 0.034(2) Uani 1 1 d . . .
H20 H -0.5095 0.6938 0.1607 0.041 Uiso 1 1 calc R . .
C21 C -0.3712(6) 0.5552(7) 0.2260(5) 0.0301(19) Uani 1 1 d . . .
C22 C -0.3424(7) 0.6343(7) 0.2810(5) 0.0330(19) Uani 1 1 d . . .
H22 H -0.2693 0.5828 0.3164 0.040 Uiso 1 1 calc R . .
C23 C -0.4591(7) 0.6632(7) 0.3656(5) 0.042(2) Uani 1 1 d . . .
H23A H -0.5331 0.7113 0.3333 0.050 Uiso 1 1 calc R . .
H23B H -0.4383 0.7133 0.4002 0.050 Uiso 1 1 calc R . .
H23C H -0.4803 0.5833 0.4173 0.050 Uiso 1 1 calc R . .
C24 C -0.3021(7) 0.7577(7) 0.2058(5) 0.040(2) Uani 1 1 d . . .
H24A H -0.2228 0.7388 0.1562 0.048 Uiso 1 1 calc R . .
H24B H -0.2871 0.8056 0.2452 0.048 Uiso 1 1 calc R . .
H24C H -0.3706 0.8084 0.1677 0.048 Uiso 1 1 calc R . .
C25 C -0.2978(7) 0.2135(7) 0.2168(5) 0.0322(19) Uani 1 1 d . . .
H25 H -0.2097 0.1967 0.2310 0.039 Uiso 1 1 calc R . .
C26 C -0.2858(7) 0.1671(8) 0.1272(6) 0.045(2) Uani 1 1 d . . .
H26A H -0.3718 0.1730 0.1169 0.054 Uiso 1 1 calc R . .
H26B H -0.2407 0.0785 0.1425 0.054 Uiso 1 1 calc R . .
H26C H -0.2369 0.2193 0.0636 0.054 Uiso 1 1 calc R . .
C27 C -0.3811(7) 0.1413(8) 0.3143(5) 0.047(2) Uani 1 1 d . . .
H27A H -0.3849 0.1709 0.3725 0.056 Uiso 1 1 calc R . .
H27B H -0.3443 0.0505 0.3313 0.056 Uiso 1 1 calc R . .
H27C H -0.4682 0.1559 0.3025 0.056 Uiso 1 1 calc R . .
C28 C 0.0578(6) 0.1916(6) 0.1570(5) 0.0188(15) Uiso 1 1 d . . .
H28 H 0.0118 0.1497 0.2238 0.023 Uiso 1 1 calc R . .
C29 C 0.1601(6) 0.2413(6) 0.1611(5) 0.0247(17) Uani 1 1 d . . .
H29 H 0.1695 0.2261 0.2300 0.030 Uiso 1 1 calc R . .
C30 C 0.2861(6) 0.2390(6) 0.0822(5) 0.0257(16) Uiso 1 1 d . B .
H30A H 0.3255 0.3103 0.0749 0.031 Uiso 1 1 calc R . .
H30B H 0.2691 0.2511 0.0134 0.031 Uiso 1 1 calc R . .
C31 C 0.3806(6) 0.1142(7) 0.1142(6) 0.0348(19) Uani 1 1 d . . .
H31A H 0.4180 0.1169 0.1694 0.042 Uiso 1 1 calc R A 1
H31B H 0.4519 0.1108 0.0531 0.042 Uiso 1 1 calc R A 1
C32 C 0.3291(12) -0.0105(11) 0.1542(11) 0.031(4) Uiso 0.605(16) 1 d P B 1
H32A H 0.2612 -0.0113 0.2180 0.037 Uiso 0.605(16) 1 calc PR B 1
H32B H 0.3999 -0.0829 0.1734 0.037 Uiso 0.605(16) 1 calc PR B 1
C33 C 0.2726(11) -0.0280(12) 0.0715(10) 0.030(4) Uiso 0.605(16) 1 d P B 1
H33A H 0.3023 0.0315 0.0021 0.036 Uiso 0.605(16) 1 calc PR B 1
H33B H 0.3064 -0.1154 0.0675 0.036 Uiso 0.605(16) 1 calc PR B 1
C32B C 0.3504(18) 0.0068(17) 0.0898(16) 0.027(5) Uiso 0.395(16) 1 d P B 2
H32C H 0.3358 0.0397 0.0175 0.033 Uiso 0.395(16) 1 calc PR B 2
H32D H 0.4274 -0.0619 0.0918 0.033 Uiso 0.395(16) 1 calc PR B 2
C33B C 0.2361(18) -0.0504(19) 0.1613(15) 0.037(7) Uiso 0.395(16) 1 d P B 2
H33C H 0.2069 -0.0214 0.2237 0.044 Uiso 0.395(16) 1 calc PR B 2
H33D H 0.2597 -0.1441 0.1845 0.044 Uiso 0.395(16) 1 calc PR B 2
C34 C 0.1236(7) -0.0047(7) 0.0966(6) 0.046(2) Uani 1 1 d . . .
H34A H 0.0944 -0.0407 0.0547 0.056 Uiso 1 1 calc R B 1
H34B H 0.0931 -0.0495 0.1713 0.056 Uiso 1 1 calc R B 1
C35 C 0.0634(6) 0.1367(6) 0.0734(5) 0.0274(18) Uani 1 1 d . B .
H35A H 0.1135 0.1846 0.0068 0.033 Uiso 1 1 calc R . .
H35B H -0.0253 0.1490 0.0636 0.033 Uiso 1 1 calc R . .

loop_
_atom_site_aniso_label
_atom_site_aniso_U_11
_atom_site_aniso_U_22
_atom_site_aniso_U_33
_atom_site_aniso_U_23
_atom_site_aniso_U_13
_atom_site_aniso_U_12
Rh1 0.0201(3) 0.0166(3) 0.0151(3) -0.0010(2) -0.0041(2) -0.0045(2)
O1 0.025(3) 0.025(3) 0.021(3) -0.002(2) -0.003(2) -0.004(2)
N1 0.018(3) 0.032(4) 0.015(3) -0.009(3) 0.000(2) -0.008(3)
N2 0.023(3) 0.019(3) 0.018(3) -0.003(2) -0.005(3) -0.006(3)
C1 0.022(4) 0.018(4) 0.020(4) 0.002(3) -0.010(3) -0.007(3)
C2 0.026(4) 0.033(5) 0.020(4) -0.004(3) 0.000(3) -0.012(4)
C3 0.028(4) 0.034(5) 0.017(4) -0.006(3) 0.000(3) -0.012(4)
C4 0.027(4) 0.027(4) 0.013(3) -0.003(3) -0.006(3) -0.012(4)
C5 0.023(4) 0.015(4) 0.019(4) -0.007(3) -0.004(3) 0.002(3)
C6 0.028(4) 0.027(5) 0.038(4) -0.007(4) -0.007(4) -0.012(4)
C7 0.029(4) 0.047(6) 0.040(5) -0.008(4) -0.014(4) -0.017(4)
C8 0.030(4) 0.032(5) 0.028(4) -0.004(3) -0.015(3) -0.002(4)
C9 0.033(4) 0.028(5) 0.018(4) -0.004(3) -0.011(3) -0.008(4)
C10 0.042(5) 0.030(5) 0.022(4) -0.001(3) -0.014(4) -0.012(4)
C11 0.054(5) 0.028(5) 0.029(4) -0.002(4) -0.017(4) -0.006(4)
C12 0.036(5) 0.030(5) 0.034(4) 0.003(4) -0.009(4) -0.008(4)
C13 0.033(4) 0.022(4) 0.031(4) -0.004(3) -0.009(3) -0.010(4)
C14 0.060(6) 0.029(5) 0.034(4) 0.005(4) -0.019(4) -0.023(4)
C15 0.045(5) 0.042(6) 0.058(6) -0.020(5) -0.016(5) 0.003(5)
C16 0.008(3) 0.048(5) 0.014(4) 0.002(3) -0.001(3) -0.003(4)
C17 0.015(4) 0.043(5) 0.020(4) -0.013(3) 0.000(3) -0.006(4)
C18 0.030(5) 0.063(7) 0.030(4) -0.018(4) -0.008(4) -0.011(5)
C19 0.025(4) 0.055(6) 0.023(4) 0.000(4) -0.010(3) -0.007(4)
C20 0.016(4) 0.044(5) 0.028(4) 0.001(4) -0.001(3) -0.002(4)
C21 0.016(4) 0.040(5) 0.021(4) 0.003(3) -0.004(3) -0.003(4)
C22 0.026(4) 0.036(5) 0.028(4) -0.006(4) -0.001(3) -0.001(4)
C23 0.045(5) 0.041(5) 0.032(4) -0.016(4) 0.003(4) -0.003(4)
C24 0.040(5) 0.034(5) 0.036(5) -0.009(4) -0.001(4) -0.002(4)
C25 0.021(4) 0.037(5) 0.044(5) -0.017(4) -0.011(4) -0.003(4)
C26 0.042(5) 0.058(6) 0.053(5) -0.027(5) -0.011(4) -0.021(5)
C27 0.051(5) 0.044(6) 0.042(5) -0.006(4) -0.019(4) -0.005(5)
C29 0.027(4) 0.026(4) 0.020(4) -0.006(3) -0.008(3) -0.002(4)
C31 0.020(4) 0.039(5) 0.051(5) -0.022(4) -0.012(4) 0.002(4)
C34 0.045(5) 0.036(5) 0.072(6) -0.017(4) -0.024(5) -0.016(4)
C35 0.022(4) 0.029(5) 0.037(4) -0.011(3) -0.009(3) -0.008(4)

loop_
_atom_type_symbol
_atom_type_description
_atom_type_scat_dispersion_real
_atom_type_scat_dispersion_imag
_atom_type_scat_source
C C 0.0033 0.0016 'International Tables Vol C Tables 4.2.6.8 and 6.1.1.4'
H H 0.0000 0.0000 'International Tables Vol C Tables 4.2.6.8 and 6.1.1.4'
N N 0.0061 0.0033 'International Tables Vol C Tables 4.2.6.8 and 6.1.1.4'
O O 0.0106 0.0060 'International Tables Vol C Tables 4.2.6.8 and 6.1.1.4'
Rh Rh -1.1178 0.9187 'International Tables Vol C Tables 4.2.6.8 and 6.1.1.4'

loop_
_geom_angle_atom_site_label_1
_geom_angle_atom_site_label_2
_geom_angle_atom_site_label_3
_geom_angle
_geom_angle_site_symmetry_1
_geom_angle_site_symmetry_3
C1 Rh1 O1 97.9(2) . 2_565
C1 Rh1 C28 87.9(3) . .
O1 Rh1 C28 157.57(19) 2_565 .
C1 Rh1 C29 92.3(3) . .
O1 Rh1 C29 159.8(2) 2_565 .
C28 Rh1 C29 39.5(2) . .
C1 Rh1 O1 172.9(2) . .
O1 Rh1 O1 75.4(2) 2_565 .
C28 Rh1 O1 97.6(2) . .
C29 Rh1 O1 94.8(2) . .
Rh1 O1 Rh1 104.6(2) 2_565 .
Rh1 O1 H1A 110.7 2_565 .
Rh1 O1 H1A 110.7 . .
C1 N1 C2 112.1(5) . .
C1 N1 C16 125.3(5) . .
C2 N1 C16 121.2(5) . .
C3 N2 C1 112.0(5) . .
C3 N2 C4 117.5(5) . .
C1 N2 C4 128.0(5) . .
N1 C1 N2 101.7(5) . .
N1 C1 Rh1 127.2(4) . .
N2 C1 Rh1 130.9(5) . .
C3 C2 N1 107.4(6) . .
C3 C2 H2 126.3 . .
N1 C2 H2 126.3 . .
C2 C3 N2 106.9(6) . .
C2 C3 H3 126.6 . .
N2 C3 H3 126.6 . .
C5 C4 C9 122.9(6) . .
C5 C4 N2 118.8(6) . .
C9 C4 N2 118.1(6) . .
C4 C5 C6 116.7(6) . .
C4 C5 C13 124.9(6) . .
C6 C5 C13 118.3(6) . .
C7 C6 C5 121.3(7) . .
C7 C6 H6 119.4 . .
C5 C6 H6 119.4 . .
C6 C7 C8 120.6(6) . .
C6 C7 H7 119.7 . .
C8 C7 H7 119.7 . .
C7 C8 C9 121.2(6) . .
C7 C8 H8 119.4 . .
C9 C8 H8 119.4 . .
C8 C9 C4 117.3(6) . .
C8 C9 C10 119.1(6) . .
C4 C9 C10 123.5(6) . .
C9 C10 C12 112.5(6) . .
C9 C10 C11 111.7(6) . .
C12 C10 C11 108.8(6) . .
C9 C10 H10 107.9 . .
C12 C10 H10 107.9 . .
C11 C10 H10 107.9 . .
C10 C11 H11A 109.5 . .
C10 C11 H11B 109.5 . .
H11A C11 H11B 109.5 . .
C10 C11 H11C 109.5 . .
H11A C11 H11C 109.5 . .
H11B C11 H11C 109.5 . .
C10 C12 H12A 109.5 . .
C10 C12 H12B 109.5 . .
H12A C12 H12B 109.5 . .
C10 C12 H12C 109.5 . .
H12A C12 H12C 109.5 . .
H12B C12 H12C 109.5 . .
C14 C13 C5 112.5(6) . .
C14 C13 C15 111.5(6) . .
C5 C13 C15 109.1(6) . .
C14 C13 H13 107.8 . .
C5 C13 H13 107.8 . .
C15 C13 H13 107.8 . .
C13 C14 H14A 109.5 . .
C13 C14 H14B 109.5 . .
H14A C14 H14B 109.5 . .
C13 C14 H14C 109.5 . .
H14A C14 H14C 109.5 . .
H14B C14 H14C 109.5 . .
C13 C15 H15A 109.5 . .
C13 C15 H15B 109.5 . .
H15A C15 H15B 109.5 . .
C13 C15 H15C 109.5 . .
H15A C15 H15C 109.5 . .
H15B C15 H15C 109.5 . .
C17 C16 C21 122.3(6) . .
C17 C16 N1 121.0(7) . .
C21 C16 N1 116.5(6) . .
C18 C17 C16 117.3(7) . .
C18 C17 C25 120.1(7) . .
C16 C17 C25 122.5(6) . .
C19 C18 C17 121.5(7) . .
C19 C18 H18 119.3 . .
C17 C18 H18 119.3 . .
C20 C19 C18 120.2(7) . .
C20 C19 H19 119.9 . .
C18 C19 H19 119.9 . .
C19 C20 C21 120.9(8) . .
C19 C20 H20 119.5 . .
C21 C20 H20 119.5 . .
C20 C21 C16 117.7(7) . .
C20 C21 C22 118.6(7) . .
C16 C21 C22 123.6(6) . .
C24 C22 C21 112.9(6) . .
C24 C22 C23 109.6(6) . .
C21 C22 C23 110.9(6) . .
C24 C22 H22 107.8 . .
C21 C22 H22 107.8 . .
C23 C22 H22 107.8 . .
C22 C23 H23A 109.5 . .
C22 C23 H23B 109.5 . .
H23A C23 H23B 109.5 . .
C22 C23 H23C 109.5 . .
H23A C23 H23C 109.5 . .
H23B C23 H23C 109.5 . .
C22 C24 H24A 109.5 . .
C22 C24 H24B 109.5 . .
H24A C24 H24B 109.5 . .
C22 C24 H24C 109.5 . .
H24A C24 H24C 109.5 . .
H24B C24 H24C 109.5 . .
C26 C25 C17 113.6(6) . .
C26 C25 C27 110.8(6) . .
C17 C25 C27 109.1(6) . .
C26 C25 H25 107.7 . .
C17 C25 H25 107.7 . .
C27 C25 H25 107.7 . .
C25 C26 H26A 109.5 . .
C25 C26 H26B 109.5 . .
H26A C26 H26B 109.5 . .
C25 C26 H26C 109.5 . .
H26A C26 H26C 109.5 . .
H26B C26 H26C 109.5 . .
C25 C27 H27A 109.5 . .
C25 C27 H27B 109.5 . .
H27A C27 H27B 109.5 . .
C25 C27 H27C 109.5 . .
H27A C27 H27C 109.5 . .
H27B C27 H27C 109.5 . .
C29 C28 C35 123.5(6) . .
C29 C28 Rh1 70.4(4) . .
C35 C28 Rh1 114.8(4) . .
C29 C28 H28 113.7 . .
C35 C28 H28 113.7 . .
Rh1 C28 H28 113.7 . .
C28 C29 C30 121.8(6) . .
C28 C29 Rh1 70.1(4) . .
C30 C29 Rh1 116.3(4) . .
C28 C29 H29 113.9 . .
C30 C29 H29 113.9 . .
Rh1 C29 H29 113.9 . .
C29 C30 C31 112.0(5) . .
C29 C30 H30A 109.2 . .
C31 C30 H30A 109.2 . .
C29 C30 H30B 109.2 . .
C31 C30 H30B 109.2 . .
H30A C30 H30B 107.9 . .
C30 C31 C32B 112.3(8) . .
C30 C31 C32 118.0(7) . .
C30 C31 H31A 107.8 . .
C32B C31 H31A 133.7 . .
C32 C31 H31A 107.8 . .
C30 C31 H31B 107.8 . .
C32B C31 H31B 81.8 . .
C32 C31 H31B 107.8 . .
H31A C31 H31B 107.2 . .
C31 C32 C33 112.5(10) . .
C31 C32 H32A 109.1 . .
C33 C32 H32A 109.1 . .
C31 C32 H32B 109.1 . .
C33 C32 H32B 109.1 . .
H32A C32 H32B 107.8 . .
C34 C33 C32 113.0(10) . .
C34 C33 H33A 109.0 . .
C32 C33 H33A 109.0 . .
C34 C33 H33B 109.0 . .
C32 C33 H33B 109.0 . .
H33A C33 H33B 107.8 . .
C33B C32B C31 116.4(16) . .
C33B C32B H32C 108.2 . .
C31 C32B H32C 108.2 . .
C33B C32B H32D 108.2 . .
C31 C32B H32D 108.2 . .
H32C C32B H32D 107.4 . .
C32B C33B C34 107.5(14) . .
C32B C33B H33C 110.2 . .
C34 C33B H33C 110.2 . .
C32B C33B H33D 110.2 . .
C34 C33B H33D 110.2 . .
H33C C33B H33D 108.5 . .
C35 C34 C33 112.4(7) . .
C35 C34 C33B 114.4(9) . .
C35 C34 H34A 109.1 . .
C33 C34 H34A 109.1 . .
C33B C34 H34A 135.0 . .
C35 C34 H34B 109.1 . .
C33 C34 H34B 109.1 . .
C33B C34 H34B 68.0 . .
H34A C34 H34B 107.9 . .
C28 C35 C34 114.4(5) . .
C28 C35 H35A 108.7 . .
C34 C35 H35A 108.7 . .
C28 C35 H35B 108.7 . .
C34 C35 H35B 108.6 . .
H35A C35 H35B 107.6 . .

loop_
_geom_bond_atom_site_label_1
_geom_bond_atom_site_label_2
_geom_bond_distance
_geom_bond_site_symmetry_2
Rh1 C1 1.935(6) .
Rh1 O1 2.077(4) 2_565
Rh1 C28 2.095(6) .
Rh1 C29 2.099(6) .
Rh1 O1 2.113(4) .
O1 Rh1 2.077(4) 2_565
O1 H1A 0.8500 .
N1 C1 1.383(8) .
N1 C2 1.395(7) .
N1 C16 1.442(7) .
N2 C3 1.394(8) .
N2 C1 1.398(7) .
N2 C4 1.456(7) .
C2 C3 1.336(8) .
C2 H2 0.9500 .
C3 H3 0.9500 .
C4 C5 1.392(8) .
C4 C9 1.403(9) .
C5 C6 1.411(9) .
C5 C13 1.507(9) .
C6 C7 1.360(9) .
C6 H6 0.9500 .
C7 C8 1.382(9) .
C7 H7 0.9500 .
C8 C9 1.386(9) .
C8 H8 0.9500 .
C9 C10 1.503(9) .
C10 C12 1.526(9) .
C10 C11 1.530(10) .
C10 H10 1.0000 .
C11 H11A 0.9800 .
C11 H11B 0.9800 .
C11 H11C 0.9800 .
C12 H12A 0.9800 .
C12 H12B 0.9800 .
C12 H12C 0.9800 .
C13 C14 1.494(9) .
C13 C15 1.522(10) .
C13 H13 1.0000 .
C14 H14A 0.9800 .
C14 H14B 0.9800 .
C14 H14C 0.9800 .
C15 H15A 0.9800 .
C15 H15B 0.9800 .
C15 H15C 0.9800 .
C16 C17 1.394(9) .
C16 C21 1.405(10) .
C17 C18 1.383(9) .
C17 C25 1.509(10) .
C18 C19 1.382(10) .
C18 H18 0.9500 .
C19 C20 1.372(10) .
C19 H19 0.9500 .
C20 C21 1.386(8) .
C20 H20 0.9500 .
C21 C22 1.529(10) .
C22 C24 1.522(9) .
C22 C23 1.539(9) .
C22 H22 1.0000 .
C23 H23A 0.9800 .
C23 H23B 0.9800 .
C23 H23C 0.9800 .
C24 H24A 0.9800 .
C24 H24B 0.9800 .
C24 H24C 0.9800 .
C25 C26 1.499(9) .
C25 C27 1.510(9) .
C25 H25 1.0000 .
C26 H26A 0.9800 .
C26 H26B 0.9800 .
C26 H26C 0.9800 .
C27 H27A 0.9800 .
C27 H27B 0.9800 .
C27 H27C 0.9800 .
C28 C29 1.419(8) .
C28 C35 1.505(8) .
C28 H28 0.9500 .
C29 C30 1.512(9) .
C29 H29 0.9500 .
C30 C31 1.528(9) .
C30 H30A 0.9900 .
C30 H30B 0.9900 .
C31 C32B 1.535(19) .
C31 C32 1.541(13) .
C31 H31A 0.9900 .
C31 H31B 0.9900 .
C32 C33 1.559(19) .
C32 H32A 0.9900 .
C32 H32B 0.9900 .
C33 C34 1.548(13) .
C33 H33A 0.9900 .
C33 H33B 0.9900 .
C32B C33B 1.51(3) .
C32B H32C 0.9900 .
C32B H32D 0.9900 .
C33B C34 1.605(18) .
C33B H33C 0.9900 .
C33B H33D 0.9900 .
C34 C35 1.533(9) .
C34 H34A 0.9900 .
C34 H34B 0.9900 .
C35 H35A 0.9900 .
C35 H35B 0.9900 .
